data_4133730
loop_
_publ_author_name
'Roberts, Courtney C.'
'Chong, Eugene'
'Kampf, Jeff W.'
'Canty, Allan J.'
'Ariafard, Alireza'
'Sanford, Melanie S.'

_publ_section_title
;
 Nickel(II/IV) Manifold Enables Room-Temperature C(sp3)--H
 Functionalization
;
_journal_name_full 'Journal of the American Chemical Society'
_journal_paper_doi 10.1021/jacs.9b11999
_journal_year 2019
_chemical_formula_moiety 'C18 H16 F10 N2 Ni O3 S, C H2 Cl2'
_chemical_formula_sum 'C19 H18 Cl2 F10 N2 Ni O3 S'
_chemical_formula_weight 674.02
_space_group_crystal_system monoclinic
_space_group_IT_number 14
_space_group_name_Hall '-P 2yn'
_space_group_name_H-M_alt 'P 1 21/n 1'
_atom_sites_solution_hydrogens geom
_audit_creation_method SHELXL-2018/3
_cell_angle_alpha 90
_cell_angle_beta 103.8290(10)
_cell_angle_gamma 90
_cell_formula_units_Z 4
_cell_length_a 9.38320(10)
_cell_length_b 20.3013(3)
_cell_length_c 13.4142(2)
_cell_measurement_reflns_used 28373
_cell_measurement_temperature 225(2)
_cell_measurement_theta_max 69.0970
_cell_measurement_theta_min 3.3840
_cell_volume 2481.22(6)
_computing_cell_refinement 'CrysAlisPro 1.171.38.41 (Rigaku OD, 2015)'
_computing_data_collection 'CrysAlisPro 1.171.38.41 (Rigaku OD, 2015)'
_computing_data_reduction 'CrysAlisPro 1.171.38.41 (Rigaku OD, 2015)'
_computing_molecular_graphics 'Bruker SHELXTL'
_computing_publication_material 'Bruker SHELXTL'
_computing_structure_refinement 'SHELXL-2018/3 (Sheldrick, 2008)'
_computing_structure_solution 'SHELXT (Sheldrick, 2014)'
_diffrn_ambient_temperature 225(2)
_diffrn_measured_fraction_theta_full 1.000
_diffrn_measured_fraction_theta_max 0.992
_diffrn_measurement_device_type 'Rigaku Saturn 944+ CCD'
_diffrn_measurement_method '\w scans'
_diffrn_radiation_type CuK\a
_diffrn_radiation_wavelength 1.54184
_diffrn_reflns_av_R_equivalents 0.0389
_diffrn_reflns_av_unetI/netI 0.0182
_diffrn_reflns_Laue_measured_fraction_full 1.000
_diffrn_reflns_Laue_measured_fraction_max 0.992
_diffrn_reflns_limit_h_max 11
_diffrn_reflns_limit_h_min -11
_diffrn_reflns_limit_k_max 24
_diffrn_reflns_limit_k_min -24
_diffrn_reflns_limit_l_max 15
_diffrn_reflns_limit_l_min -16
_diffrn_reflns_number 37101
_diffrn_reflns_point_group_measured_fraction_full 1.000
_diffrn_reflns_point_group_measured_fraction_max 0.992
_diffrn_reflns_theta_full 67.684
_diffrn_reflns_theta_max 69.425
_diffrn_reflns_theta_min 4.032
_diffrn_source 'micro-focus rotating anode'
_exptl_absorpt_coefficient_mu 4.863
_exptl_absorpt_correction_T_max 1.00000
_exptl_absorpt_correction_T_min 0.61284
_exptl_absorpt_correction_type multi-scan
_exptl_absorpt_process_details
; 
CrysAlisPro 1.171.38.41 (Rigaku Oxford Diffraction, 2015) 
Empirical absorption correction using spherical harmonics, 
 implemented in SCALE3 ABSPACK scaling algorithm. 
;
_exptl_crystal_colour yellow
_exptl_crystal_density_diffrn 1.804
_exptl_crystal_description block
_exptl_crystal_F_000 1352
_exptl_crystal_size_max 0.240
_exptl_crystal_size_mid 0.170
_exptl_crystal_size_min 0.160
_refine_diff_density_max 0.616
_refine_diff_density_min -0.803
_refine_diff_density_rms 0.131
_refine_ls_extinction_coef 0.0114(5)
_refine_ls_extinction_expression Fc^*^=kFc[1+0.001xFc^2^\l^3^/sin(2\q)]^-1/4^
_refine_ls_extinction_method 'SHELXL-2018/3 (Sheldrick 2018)'
_refine_ls_goodness_of_fit_ref 1.097
_refine_ls_hydrogen_treatment constr
_refine_ls_matrix_type full
_refine_ls_number_parameters 402
_refine_ls_number_reflns 4619
_refine_ls_number_restraints 324
_refine_ls_restrained_S_all 1.077
_refine_ls_R_factor_all 0.0547
_refine_ls_R_factor_gt 0.0539
_refine_ls_shift/su_max 0.001
_refine_ls_shift/su_mean 0.000
_refine_ls_structure_factor_coef Fsqd
_refine_ls_weighting_details 'w=1/[\s^2^(Fo^2^)+(0.0770P)^2^+2.1746P] where P=(Fo^2^+2Fc^2^)/3'
_refine_ls_weighting_scheme calc
_refine_ls_wR_factor_gt 0.1341
_refine_ls_wR_factor_ref 0.1354
_reflns_Friedel_coverage 0.000
_reflns_number_gt 4477
_reflns_number_total 4619
_reflns_threshold_expression 'I > 2\s(I)'
_cod_data_source_file ja9b11999_si_003.cif
_cod_data_source_block ccrni4otf
_cod_original_sg_symbol_H-M 'P 21/n'
_cod_database_code 4133730
_shelx_shelxl_version_number 2018/3
_shelx_space_group_comment
; 
The symmetry employed for this shelxl refinement is uniquely defined 
by the following loop, which should always be used as a source of 
symmetry information in preference to the above space-group names. 
They are only intended as comments. 
;
_shelx_estimated_absorpt_t_min 0.388
_shelx_estimated_absorpt_t_max 0.510

loop_
_space_group_symop_operation_xyz
'x, y, z'
'-x+1/2, y+1/2, -z+1/2'
'-x, -y, -z'
'x-1/2, -y-1/2, z-1/2'

loop_
_atom_site_label
_atom_site_type_symbol
_atom_site_fract_x
_atom_site_fract_y
_atom_site_fract_z
_atom_site_U_iso_or_equiv
_atom_site_adp_type
_atom_site_occupancy
_atom_site_site_symmetry_order
_atom_site_calc_flag
_atom_site_refinement_flags_posn
_atom_site_refinement_flags_adp
_atom_site_refinement_flags_occupancy
_atom_site_disorder_assembly
_atom_site_disorder_group
S1 S 0.65976(7) 0.45399(4) 0.71567(6) 0.0469(2) Uani 1 1 d . . . . .
Ni1 Ni 0.44778(4) 0.31575(2) 0.71846(3) 0.03324(19) Uani 1 1 d . . . . .
Cl2 Cl 0.12281(11) 0.56974(5) 0.95116(8) 0.0746(3) Uani 1 1 d . . . . .
Cl1 Cl 0.15676(13) 0.52340(6) 0.75329(8) 0.0798(3) Uani 1 1 d . . . . .
O1 O 0.5417(2) 0.40662(10) 0.70411(15) 0.0428(4) Uani 1 1 d . . . . .
O2 O 0.7406(4) 0.46202(18) 0.8200(2) 0.1016(13) Uani 1 1 d . . . . .
O3 O 0.7412(3) 0.45213(14) 0.6398(3) 0.0862(10) Uani 1 1 d . . . . .
N1 N 0.3761(2) 0.35402(10) 0.83532(15) 0.0321(4) Uani 1 1 d . . . . .
N2 N 0.2627(2) 0.35591(10) 0.62834(15) 0.0327(4) Uani 1 1 d . . . . .
C16 C 0.5318(4) 0.28146(18) 0.6068(3) 0.0568(8) Uani 0.76(3) 1 d D U P A 1
F1 F 0.4643(6) 0.3080(3) 0.5161(3) 0.0748(16) Uani 0.76(3) 1 d D U P A 1
F2 F 0.6701(6) 0.3029(4) 0.6181(6) 0.082(2) Uani 0.76(3) 1 d D U P A 1
F3 F 0.5379(11) 0.2172(2) 0.5896(9) 0.0748(18) Uani 0.76(3) 1 d D U P A 1
C16A C 0.5318(4) 0.28146(18) 0.6068(3) 0.0568(8) Uani 0.24(3) 1 d D U P A 2
F1A F 0.439(4) 0.289(2) 0.5196(16) 0.143(9) Uani 0.24(3) 1 d D U P A 2
F2A F 0.6739(13) 0.2975(10) 0.6240(19) 0.080(6) Uani 0.24(3) 1 d D U P A 2
F3A F 0.545(4) 0.2155(7) 0.615(4) 0.093(8) Uani 0.24(3) 1 d D U P A 2
C17 C 0.6131(3) 0.27293(17) 0.8144(3) 0.0530(7) Uani 0.905(8) 1 d D U P A 1
F4 F 0.6664(5) 0.21719(15) 0.7850(3) 0.0749(11) Uani 0.905(8) 1 d D U P A 1
F5 F 0.7234(3) 0.31475(15) 0.8423(3) 0.0678(8) Uani 0.905(8) 1 d D U P A 1
F6 F 0.5729(3) 0.25490(14) 0.90148(19) 0.0626(9) Uani 0.905(8) 1 d D U P A 1
C17A C 0.6131(3) 0.27293(17) 0.8144(3) 0.0530(7) Uani 0.095(8) 1 d D U P A 2
F4A F 0.649(5) 0.2108(9) 0.823(3) 0.078(8) Uani 0.095(8) 1 d D U P A 2
F5A F 0.735(2) 0.3028(16) 0.792(3) 0.072(7) Uani 0.095(8) 1 d D U P A 2
F6A F 0.642(3) 0.2970(18) 0.9146(13) 0.083(10) Uani 0.095(8) 1 d D U P A 2
F7 F 0.00185(17) 0.30350(9) 0.76790(13) 0.0464(4) Uani 1 1 d . . . . .
F8 F 0.4727(3) 0.53296(12) 0.6007(2) 0.0968(9) Uani 1 1 d . . . . .
F9 F 0.6542(3) 0.58114(11) 0.6969(2) 0.0858(7) Uani 1 1 d . . . . .
F10 F 0.4835(4) 0.54146(15) 0.7590(3) 0.1110(11) Uani 1 1 d . . . . .
C1 C 0.3322(3) 0.23207(14) 0.7051(3) 0.0494(7) Uani 1 1 d . . . . .
H1A H 0.301836 0.220367 0.632204 0.059 Uiso 1 1 calc R U . . .
H1B H 0.396577 0.196879 0.740156 0.059 Uiso 1 1 calc R U . . .
C2 C 0.1965(3) 0.23463(13) 0.7483(2) 0.0376(6) Uani 1 1 d . . . . .
C3 C 0.1423(3) 0.30628(13) 0.7518(2) 0.0340(5) Uani 1 1 d . . . . .
C4 C 0.2358(3) 0.34500(12) 0.83972(19) 0.0337(5) Uani 1 1 d . . . . .
C5 C 0.1806(3) 0.37035(14) 0.9184(2) 0.0455(6) Uani 1 1 d . . . . .
H5 H 0.082590 0.362716 0.920546 0.055 Uiso 1 1 calc R U . . .
C6 C 0.2721(4) 0.40706(15) 0.9938(2) 0.0520(7) Uani 1 1 d . . . . .
H6 H 0.237400 0.424600 1.048445 0.062 Uiso 1 1 calc R U . . .
C7 C 0.4143(4) 0.41769(14) 0.9883(2) 0.0488(7) Uani 1 1 d . . . . .
H7 H 0.477710 0.443058 1.038702 0.059 Uiso 1 1 calc R U . . .
C8 C 0.4632(3) 0.39088(13) 0.90838(19) 0.0402(6) Uani 1 1 d . . . . .
H8 H 0.560628 0.398593 0.904746 0.048 Uiso 1 1 calc R U . . .
C9 C 0.1339(3) 0.34442(12) 0.65323(19) 0.0321(5) Uani 1 1 d . . . . .
C10 C 0.0029(3) 0.36921(13) 0.5968(2) 0.0406(6) Uani 1 1 d . . . . .
H10 H -0.085573 0.359096 0.614625 0.049 Uiso 1 1 calc R U . . .
C11 C 0.0034(3) 0.40934(15) 0.5133(2) 0.0468(6) Uani 1 1 d . . . . .
H11 H -0.084792 0.426729 0.473443 0.056 Uiso 1 1 calc R U . . .
C12 C 0.1351(4) 0.42335(16) 0.4895(2) 0.0484(7) Uani 1 1 d . . . . .
H12 H 0.138543 0.451226 0.434187 0.058 Uiso 1 1 calc R U . . .
C13 C 0.2617(3) 0.39579(15) 0.54827(19) 0.0418(6) Uani 1 1 d . . . . .
H13 H 0.351324 0.405309 0.531621 0.050 Uiso 1 1 calc R U . . .
C14 C 0.0787(4) 0.19528(16) 0.6708(3) 0.0567(8) Uani 1 1 d . . . . .
H14A H 0.057595 0.217322 0.604707 0.085 Uiso 1 1 calc R U . . .
H14B H -0.010152 0.192629 0.695506 0.085 Uiso 1 1 calc R U . . .
H14C H 0.114890 0.151215 0.663479 0.085 Uiso 1 1 calc R U . . .
C15 C 0.2203(4) 0.20296(16) 0.8541(3) 0.0569(8) Uani 1 1 d . . . . .
H15A H 0.241154 0.156443 0.849057 0.085 Uiso 1 1 calc R U . . .
H15B H 0.132566 0.208216 0.879528 0.085 Uiso 1 1 calc R U . . .
H15C H 0.302467 0.224088 0.900889 0.085 Uiso 1 1 calc R U . . .
C18 C 0.5617(4) 0.53060(16) 0.6909(3) 0.0533(7) Uani 1 1 d . . . . .
C19 C 0.0327(4) 0.5440(2) 0.8281(3) 0.0736(11) Uani 1 1 d . . . . .
H19A H -0.032126 0.579320 0.794024 0.088 Uiso 1 1 calc R U . . .
H19B H -0.028254 0.505596 0.833417 0.088 Uiso 1 1 calc R U . . .

loop_
_atom_site_aniso_label
_atom_site_aniso_U_11
_atom_site_aniso_U_22
_atom_site_aniso_U_33
_atom_site_aniso_U_23
_atom_site_aniso_U_13
_atom_site_aniso_U_12
S1 0.0301(3) 0.0541(4) 0.0567(4) 0.0134(3) 0.0105(3) -0.0097(3)
Ni1 0.0281(3) 0.0378(3) 0.0369(3) -0.00522(16) 0.01380(19) -0.00229(16)
Cl2 0.0711(6) 0.0756(6) 0.0750(6) -0.0065(5) 0.0131(5) 0.0073(5)
Cl1 0.0859(7) 0.0921(7) 0.0631(5) 0.0064(5) 0.0208(5) -0.0141(5)
O1 0.0347(9) 0.0490(11) 0.0461(10) -0.0037(8) 0.0123(8) -0.0129(8)
O2 0.089(2) 0.107(2) 0.0794(19) 0.0332(17) -0.0365(16) -0.0586(19)
O3 0.0798(18) 0.0634(15) 0.145(3) 0.0221(16) 0.085(2) 0.0116(13)
N1 0.0351(11) 0.0318(10) 0.0305(10) 0.0019(8) 0.0103(8) -0.0016(8)
N2 0.0313(10) 0.0390(11) 0.0302(10) -0.0041(8) 0.0118(8) -0.0074(8)
C16 0.0508(16) 0.0669(19) 0.0591(18) -0.0198(15) 0.0258(14) -0.0009(14)
F1 0.085(2) 0.104(3) 0.0499(19) -0.008(2) 0.045(2) 0.006(2)
F2 0.070(3) 0.098(4) 0.101(4) -0.047(3) 0.064(3) -0.031(3)
F3 0.086(3) 0.066(2) 0.092(4) -0.0354(18) 0.059(3) -0.0072(19)
C16A 0.0508(16) 0.0669(19) 0.0591(18) -0.0198(15) 0.0258(14) -0.0009(14)
F1A 0.121(12) 0.21(2) 0.072(8) -0.081(9) -0.028(9) 0.078(12)
F2A 0.035(5) 0.085(9) 0.127(15) 0.023(10) 0.034(7) 0.021(6)
F3A 0.125(14) 0.069(5) 0.12(2) -0.037(6) 0.095(12) -0.003(6)
C17 0.0423(15) 0.0580(17) 0.0602(18) -0.0008(14) 0.0150(13) 0.0122(13)
F4 0.0649(17) 0.0654(15) 0.097(3) 0.0007(14) 0.0241(18) 0.0308(14)
F5 0.0402(12) 0.0744(16) 0.080(2) 0.0006(14) -0.0034(13) 0.0026(10)
F6 0.0616(15) 0.0666(17) 0.0584(13) 0.0159(11) 0.0115(11) 0.0158(12)
C17A 0.0423(15) 0.0580(17) 0.0602(18) -0.0008(14) 0.0150(13) 0.0122(13)
F4A 0.073(18) 0.062(6) 0.09(2) 0.010(9) 0.012(16) 0.017(9)
F5A 0.025(8) 0.087(14) 0.093(17) 0.002(14) -0.010(9) -0.005(9)
F6A 0.056(15) 0.12(2) 0.058(7) -0.016(10) -0.019(8) 0.047(15)
F7 0.0333(8) 0.0565(10) 0.0566(10) 0.0032(7) 0.0253(7) -0.0063(7)
F8 0.0984(19) 0.0652(14) 0.1028(19) -0.0005(13) -0.0232(15) 0.0194(13)
F9 0.0888(17) 0.0520(12) 0.122(2) -0.0026(12) 0.0354(15) -0.0229(11)
F10 0.135(3) 0.0860(18) 0.147(3) -0.0424(18) 0.102(2) -0.0151(17)
C1 0.0502(16) 0.0363(14) 0.0670(19) -0.0101(13) 0.0244(15) -0.0054(12)
C2 0.0417(13) 0.0328(12) 0.0411(13) -0.0006(10) 0.0153(11) -0.0068(10)
C3 0.0287(12) 0.0401(13) 0.0387(13) 0.0003(10) 0.0190(10) -0.0052(10)
C4 0.0391(13) 0.0321(12) 0.0341(12) 0.0021(9) 0.0172(10) 0.0012(10)
C5 0.0544(16) 0.0466(15) 0.0439(14) -0.0009(12) 0.0282(13) 0.0038(12)
C6 0.077(2) 0.0469(16) 0.0373(14) -0.0041(12) 0.0249(14) 0.0064(15)
C7 0.077(2) 0.0375(14) 0.0301(13) -0.0005(10) 0.0081(13) -0.0044(13)
C8 0.0483(15) 0.0392(13) 0.0312(12) 0.0020(10) 0.0059(11) -0.0061(11)
C9 0.0304(11) 0.0325(12) 0.0351(12) -0.0028(9) 0.0113(9) -0.0063(9)
C10 0.0323(13) 0.0408(14) 0.0489(15) -0.0014(11) 0.0101(11) -0.0030(10)
C11 0.0427(14) 0.0471(15) 0.0461(15) 0.0022(12) 0.0020(12) -0.0021(12)
C12 0.0568(17) 0.0518(16) 0.0342(13) 0.0065(12) 0.0063(12) -0.0096(13)
C13 0.0429(14) 0.0532(16) 0.0308(12) -0.0013(11) 0.0117(11) -0.0150(12)
C14 0.060(2) 0.0464(17) 0.062(2) -0.0060(14) 0.0112(16) -0.0165(14)
C15 0.078(2) 0.0451(16) 0.0507(17) 0.0106(13) 0.0211(16) 0.0018(15)
C18 0.0534(18) 0.0510(17) 0.0610(19) -0.0114(14) 0.0246(15) -0.0079(14)
C19 0.0432(18) 0.094(3) 0.078(3) 0.010(2) 0.0038(17) -0.0153(18)

loop_
_atom_type_symbol
_atom_type_description
_atom_type_scat_dispersion_real
_atom_type_scat_dispersion_imag
_atom_type_scat_source
C C 0.0181 0.0091 'International Tables Vol C Tables 4.2.6.8 and 6.1.1.4'
H H 0.0000 0.0000 'International Tables Vol C Tables 4.2.6.8 and 6.1.1.4'
N N 0.0311 0.0180 'International Tables Vol C Tables 4.2.6.8 and 6.1.1.4'
O O 0.0492 0.0322 'International Tables Vol C Tables 4.2.6.8 and 6.1.1.4'
F F 0.0727 0.0534 'International Tables Vol C Tables 4.2.6.8 and 6.1.1.4'
S S 0.3331 0.5567 'International Tables Vol C Tables 4.2.6.8 and 6.1.1.4'
Cl Cl 0.3639 0.7018 'International Tables Vol C Tables 4.2.6.8 and 6.1.1.4'
Ni Ni -3.0029 0.5091 'International Tables Vol C Tables 4.2.6.8 and 6.1.1.4'

loop_
_geom_angle_atom_site_label_1
_geom_angle_atom_site_label_2
_geom_angle_atom_site_label_3
_geom_angle
O3 S1 O2 117.1(2)
O3 S1 O1 115.93(17)
O2 S1 O1 113.17(15)
O3 S1 C18 103.39(16)
O2 S1 C18 102.1(2)
O1 S1 C18 102.14(13)
C17A Ni1 C16A 86.85(15)
C17 Ni1 C16 86.85(15)
C17A Ni1 C1 90.52(14)
C17 Ni1 C1 90.52(14)
C16A Ni1 C1 86.49(14)
C16 Ni1 C1 86.49(14)
C17A Ni1 N1 91.11(11)
C17 Ni1 N1 91.11(11)
C16A Ni1 N1 175.91(12)
C16 Ni1 N1 175.91(12)
C1 Ni1 N1 97.09(11)
C17A Ni1 N2 173.88(11)
C17 Ni1 N2 173.88(11)
C16A Ni1 N2 97.42(12)
C16 Ni1 N2 97.42(12)
C1 Ni1 N2 85.39(12)
N1 Ni1 N2 84.89(8)
C17A Ni1 O1 99.65(12)
C17 Ni1 O1 99.65(12)
C16A Ni1 O1 89.29(12)
C16 Ni1 O1 89.29(12)
C1 Ni1 O1 168.76(12)
N1 Ni1 O1 87.55(8)
N2 Ni1 O1 84.83(8)
S1 O1 Ni1 155.93(14)
C8 N1 C4 118.4(2)
C8 N1 Ni1 121.81(18)
C4 N1 Ni1 119.78(16)
C13 N2 C9 117.8(2)
C13 N2 Ni1 123.92(18)
C9 N2 Ni1 118.16(17)
F3 C16 F1 105.6(5)
F3 C16 F2 104.9(5)
F1 C16 F2 101.9(5)
F3 C16 Ni1 121.2(6)
F1 C16 Ni1 110.9(3)
F2 C16 Ni1 110.5(3)
F1A C16A F2A 124(3)
F1A C16A F3A 102.6(18)
F2A C16A F3A 99.3(18)
F1A C16A Ni1 109.9(12)
F2A C16A Ni1 110.1(11)
F3A C16A Ni1 109(2)
F5 C17 F4 107.8(3)
F5 C17 F6 106.7(3)
F4 C17 F6 103.0(3)
F5 C17 Ni1 110.1(2)
F4 C17 Ni1 118.4(3)
F6 C17 Ni1 110.1(2)
F4A C17A F5A 104(2)
F4A C17A F6A 105.5(19)
F5A C17A F6A 94.3(16)
F4A C17A Ni1 129(2)
F5A C17A Ni1 103.0(12)
F6A C17A Ni1 114.7(9)
C2 C1 Ni1 114.97(19)
C2 C1 H1A 108.5
Ni1 C1 H1A 108.5
C2 C1 H1B 108.5
Ni1 C1 H1B 108.5
H1A C1 H1B 107.5
C1 C2 C15 113.0(3)
C1 C2 C3 110.8(2)
C15 C2 C3 110.2(2)
C1 C2 C14 104.8(2)
C15 C2 C14 109.3(2)
C3 C2 C14 108.6(2)
F7 C3 C4 107.17(19)
F7 C3 C9 107.6(2)
C4 C3 C9 108.33(19)
F7 C3 C2 107.34(19)
C4 C3 C2 112.3(2)
C9 C3 C2 113.8(2)
N1 C4 C5 122.2(2)
N1 C4 C3 115.4(2)
C5 C4 C3 122.5(2)
C6 C5 C4 118.7(3)
C6 C5 H5 120.6
C4 C5 H5 120.6
C7 C6 C5 119.3(3)
C7 C6 H6 120.4
C5 C6 H6 120.4
C6 C7 C8 119.3(3)
C6 C7 H7 120.3
C8 C7 H7 120.3
N1 C8 C7 122.1(3)
N1 C8 H8 119.0
C7 C8 H8 119.0
N2 C9 C10 122.4(2)
N2 C9 C3 116.1(2)
C10 C9 C3 121.3(2)
C9 C10 C11 119.0(3)
C9 C10 H10 120.5
C11 C10 H10 120.5
C12 C11 C10 119.0(3)
C12 C11 H11 120.5
C10 C11 H11 120.5
C13 C12 C11 118.8(3)
C13 C12 H12 120.6
C11 C12 H12 120.6
N2 C13 C12 122.8(3)
N2 C13 H13 118.6
C12 C13 H13 118.6
C2 C14 H14A 109.5
C2 C14 H14B 109.5
H14A C14 H14B 109.5
C2 C14 H14C 109.5
H14A C14 H14C 109.5
H14B C14 H14C 109.5
C2 C15 H15A 109.5
C2 C15 H15B 109.5
H15A C15 H15B 109.5
C2 C15 H15C 109.5
H15A C15 H15C 109.5
H15B C15 H15C 109.5
F8 C18 F10 107.5(3)
F8 C18 F9 107.0(3)
F10 C18 F9 106.9(3)
F8 C18 S1 113.0(2)
F10 C18 S1 111.2(3)
F9 C18 S1 110.9(2)
Cl2 C19 Cl1 112.0(2)
Cl2 C19 H19A 109.2
Cl1 C19 H19A 109.2
Cl2 C19 H19B 109.2
Cl1 C19 H19B 109.2
H19A C19 H19B 107.9

loop_
_geom_bond_atom_site_label_1
_geom_bond_atom_site_label_2
_geom_bond_distance
S1 O3 1.411(3)
S1 O2 1.433(3)
S1 O1 1.4467(19)
S1 C18 1.797(4)
Ni1 C17A 1.966(3)
Ni1 C17 1.966(3)
Ni1 C16A 1.978(3)
Ni1 C16 1.978(3)
Ni1 C1 2.000(3)
Ni1 N1 2.004(2)
Ni1 N2 2.035(2)
Ni1 O1 2.0733(19)
Cl2 C19 1.745(4)
Cl1 C19 1.760(5)
N1 C8 1.344(3)
N1 C4 1.344(3)
N2 C13 1.343(3)
N2 C9 1.349(3)
C16 F3 1.329(7)
C16 F1 1.343(6)
C16 F2 1.343(5)
C16A F1A 1.289(13)
C16A F2A 1.339(13)
C16A F3A 1.347(15)
C17 F5 1.322(4)
C17 F4 1.334(4)
C17 F6 1.361(4)
C17A F4A 1.303(17)
C17A F5A 1.388(16)
C17A F6A 1.394(15)
F7 C3 1.387(3)
F8 C18 1.296(4)
F9 C18 1.334(4)
F10 C18 1.319(4)
C1 C2 1.521(4)
C1 H1A 0.9800
C1 H1B 0.9800
C2 C15 1.525(4)
C2 C3 1.545(4)
C2 C14 1.546(4)
C3 C4 1.511(4)
C3 C9 1.518(3)
C4 C5 1.382(4)
C5 C6 1.378(5)
C5 H5 0.9400
C6 C7 1.370(5)
C6 H6 0.9400
C7 C8 1.376(4)
C7 H7 0.9400
C8 H8 0.9400
C9 C10 1.375(4)
C10 C11 1.386(4)
C10 H10 0.9400
C11 C12 1.378(4)
C11 H11 0.9400
C12 C13 1.378(4)
C12 H12 0.9400
C13 H13 0.9400
C14 H14A 0.9700
C14 H14B 0.9700
C14 H14C 0.9700
C15 H15A 0.9700
C15 H15B 0.9700
C15 H15C 0.9700
C19 H19A 0.9800
C19 H19B 0.9800

loop_
_geom_torsion_atom_site_label_1
_geom_torsion_atom_site_label_2
_geom_torsion_atom_site_label_3
_geom_torsion_atom_site_label_4
_geom_torsion
O3 S1 O1 Ni1 83.6(3)
O2 S1 O1 Ni1 -55.8(4)
C18 S1 O1 Ni1 -164.8(3)
Ni1 C1 C2 C15 -100.6(3)
Ni1 C1 C2 C3 23.5(3)
Ni1 C1 C2 C14 140.5(2)
C1 C2 C3 F7 166.0(2)
C15 C2 C3 F7 -68.3(3)
C14 C2 C3 F7 51.4(3)
C1 C2 C3 C4 -76.5(3)
C15 C2 C3 C4 49.3(3)
C14 C2 C3 C4 168.9(2)
C1 C2 C3 C9 47.0(3)
C15 C2 C3 C9 172.8(2)
C14 C2 C3 C9 -67.5(3)
C8 N1 C4 C5 -2.3(4)
Ni1 N1 C4 C5 -179.9(2)
C8 N1 C4 C3 176.7(2)
Ni1 N1 C4 C3 -0.9(3)
F7 C3 C4 N1 -178.5(2)
C9 C3 C4 N1 -62.6(3)
C2 C3 C4 N1 63.9(3)
F7 C3 C4 C5 0.5(3)
C9 C3 C4 C5 116.4(3)
C2 C3 C4 C5 -117.1(3)
N1 C4 C5 C6 1.2(4)
C3 C4 C5 C6 -177.8(3)
C4 C5 C6 C7 0.4(4)
C5 C6 C7 C8 -0.8(4)
C4 N1 C8 C7 1.9(4)
Ni1 N1 C8 C7 179.5(2)
C6 C7 C8 N1 -0.4(4)
C13 N2 C9 C10 3.3(4)
Ni1 N2 C9 C10 -179.7(2)
C13 N2 C9 C3 -172.6(2)
Ni1 N2 C9 C3 4.3(3)
F7 C3 C9 N2 175.9(2)
C4 C3 C9 N2 60.3(3)
C2 C3 C9 N2 -65.3(3)
F7 C3 C9 C10 -0.1(3)
C4 C3 C9 C10 -115.7(3)
C2 C3 C9 C10 118.7(3)
N2 C9 C10 C11 -2.2(4)
C3 C9 C10 C11 173.5(2)
C9 C10 C11 C12 -0.2(4)
C10 C11 C12 C13 1.4(5)
C9 N2 C13 C12 -2.1(4)
Ni1 N2 C13 C12 -178.8(2)
C11 C12 C13 N2 -0.3(5)
O3 S1 C18 F8 61.7(3)
O2 S1 C18 F8 -176.3(3)
O1 S1 C18 F8 -59.0(3)
O3 S1 C18 F10 -177.3(3)
O2 S1 C18 F10 -55.3(3)
O1 S1 C18 F10 62.0(3)
O3 S1 C18 F9 -58.4(3)
O2 S1 C18 F9 63.6(3)
O1 S1 C18 F9 -179.2(2)
